data_2100526
loop_
_publ_author_name
'Glidewell, Christopher'
'Low, John Nicolson'
'Skakle, Janet M.S.'
'Wardell, James L.'

_publ_section_title
;
 Isomers and polymorphs of
 (<i>E</i>,<i>E</i>)-1,4-bis(nitrophenyl)-2,3-diaza-1,3-butadienes
;
_journal_coeditor_code BM5032
_journal_issue 4
_journal_name_full 'Acta Crystallographica Section B'
_journal_page_first 666
_journal_page_last 675
_journal_paper_doi 10.1107/S010876810601439X
_journal_volume 62
_journal_year 2006
_chemical_formula_moiety 'C14 H10 N4 O4'
_chemical_formula_sum 'C14 H10 N4 O4'
_chemical_formula_weight 298.26
_chemical_name_systematic
;
(E,E)-1,4-Bis(2-nitrophenyl)-2,3-diaza-1,3-butadiene
;
_space_group_IT_number 14
_symmetry_cell_setting monoclinic
_symmetry_space_group_name_Hall '-P 2yn'
_symmetry_space_group_name_H-M 'P 1 21/n 1'
_atom_sites_solution_hydrogens geom
_atom_sites_solution_primary direct
_atom_sites_solution_secondary difmap
_cell_angle_alpha 90.00
_cell_angle_beta 93.853(3)
_cell_angle_gamma 90.00
_cell_formula_units_Z 2
_cell_length_a 9.1379(4)
_cell_length_b 6.1776(3)
_cell_length_c 11.7682(4)
_cell_measurement_reflns_used 1511
_cell_measurement_temperature 120(2)
_cell_measurement_theta_max 27.49
_cell_measurement_theta_min 3.47
_cell_volume 662.82(5)
_computing_cell_refinement 'DENZO (Otwinowski & Minor, 1997) & COLLECT'
_computing_data_collection 'COLLECT (Hooft, 1999)'
_computing_data_reduction 'DENZO & COLLECT'
_computing_molecular_graphics 'PLATON (Spek, 2003)'
_computing_publication_material 'SHELXL-97 macro PRPKAPPA (Ferguson, 1999)'
_computing_structure_refinement 'OSCAIL and SHELXL-97 (Sheldrick, 1997)'
_computing_structure_solution 'OSCAIL (McArdle, 2003) and SHELXS-97 (Sheldrick, 1997)'
_diffrn_ambient_temperature 120(2)
_diffrn_detector_area_resol_mean 9.091
_diffrn_measured_fraction_theta_full 0.994
_diffrn_measured_fraction_theta_max 0.994
_diffrn_measurement_device_type 'Bruker-Nonius 95mm CCD camera on \k-goniostat'
_diffrn_measurement_method '\f & \w scans'
_diffrn_radiation_monochromator graphite
_diffrn_radiation_source 'Bruker-Nonius FR591 rotating anode'
_diffrn_radiation_type 'Mo K\a'
_diffrn_radiation_wavelength 0.71073
_diffrn_reflns_av_R_equivalents 0.0344
_diffrn_reflns_av_sigmaI/netI 0.0293
_diffrn_reflns_limit_h_max 11
_diffrn_reflns_limit_h_min -10
_diffrn_reflns_limit_k_max 8
_diffrn_reflns_limit_k_min -7
_diffrn_reflns_limit_l_max 15
_diffrn_reflns_limit_l_min -15
_diffrn_reflns_number 8093
_diffrn_reflns_theta_full 27.49
_diffrn_reflns_theta_max 27.49
_diffrn_reflns_theta_min 3.47
_diffrn_standards_decay_% 0
_exptl_absorpt_coefficient_mu 0.113
_exptl_absorpt_correction_T_max 0.980
_exptl_absorpt_correction_T_min 0.967
_exptl_absorpt_correction_type multi-scan
_exptl_absorpt_process_details 'SADABS V2.10 (Sheldrick, 2003)'
_exptl_crystal_colour yellow
_exptl_crystal_density_diffrn 1.494
_exptl_crystal_density_method 'not measured'
_exptl_crystal_description block
_exptl_crystal_F_000 308
_exptl_crystal_size_max 0.46
_exptl_crystal_size_mid 0.34
_exptl_crystal_size_min 0.18
_refine_diff_density_max 0.225
_refine_diff_density_min -0.289
_refine_ls_extinction_method none
_refine_ls_goodness_of_fit_ref 1.000
_refine_ls_hydrogen_treatment constr
_refine_ls_matrix_type full
_refine_ls_number_parameters 100
_refine_ls_number_reflns 1511
_refine_ls_number_restraints 0
_refine_ls_restrained_S_all 1.000
_refine_ls_R_factor_all 0.0513
_refine_ls_R_factor_gt 0.0390
_refine_ls_shift/su_max 0.000
_refine_ls_shift/su_mean 0.000
_refine_ls_structure_factor_coef Fsqd
_refine_ls_weighting_details 'w=1/[\s^2^(Fo^2^)+(0.0930P)^2^+0.0092P] where P=(Fo^2^+2Fc^2^)/3'
_refine_ls_weighting_scheme calc
_refine_ls_wR_factor_gt 0.1143
_refine_ls_wR_factor_ref 0.1237
_reflns_number_gt 1232
_reflns_number_total 1511
_reflns_threshold_expression I>2\s(I)
_cod_data_source_file bm5032.cif
_cod_data_source_block Ia
_cod_depositor_comments
;
The following automatic conversions were performed:
'_exptl_absorpt_correction_type' value 'Multi-scan' changed to
'multi-scan' according to
'/home/saulius/struct/CIF-dictionaries/cif_core.dic' dictionary named
'cif_core.dic' version 2.4.1 from 2010-06-29.

Automatic conversion script
Id: cif_fix_enum 1527 2010-12-29 10:47:43Z saulius 

The following automatic conversions were performed:

'_exptl_absorpt_correction_type' value 'Multi-scan' changed to
'multi-scan' according to
/home/saulius/struct/CIF-dictionaries/cif_core.dic dictionary named
'cif_core.dic' version 2.4.1 from 2010-06-29.

Automatic conversion script
Id: cif_fix_values 1715 2011-07-08 13:25:40Z adriana 
;
_cod_original_sg_symbol_H-M 'P 21/n'
_cod_database_code 2100526

loop_
_symmetry_equiv_pos_as_xyz
'x, y, z'
'-x+1/2, y+1/2, -z+1/2'
'-x, -y, -z'
'x+1/2, -y+1/2, z+1/2'

loop_
_atom_site_type_symbol
_atom_site_label
_atom_site_fract_x
_atom_site_fract_y
_atom_site_fract_z
_atom_site_U_iso_or_equiv
_atom_site_adp_type
_atom_site_calc_flag
_atom_site_refinement_flags
_atom_site_occupancy
O O21 0.46979(8) 0.98902(15) 0.69804(7) 0.0251(3) Uani d . 1
O O22 0.30848(9) 1.22318(15) 0.74435(7) 0.0301(3) Uani d . 1
N N1 0.46268(10) 0.58815(16) 0.47246(8) 0.0211(3) Uani d . 1
N N2 0.35647(10) 1.09231(16) 0.67747(8) 0.0202(3) Uani d . 1
C C1 0.29761(12) 0.87752(18) 0.50217(9) 0.0193(3) Uani d . 1
C C2 0.27452(12) 1.06186(19) 0.56715(9) 0.0185(3) Uani d . 1
C C3 0.17968(12) 1.22613(19) 0.53063(10) 0.0236(3) Uani d . 1
C C4 0.10725(14) 1.2111(2) 0.42404(11) 0.0294(3) Uani d . 1
C C5 0.12914(13) 1.0315(2) 0.35656(10) 0.0288(3) Uani d . 1
C C6 0.22146(13) 0.8663(2) 0.39507(10) 0.0249(3) Uani d . 1
C C7 0.39007(12) 0.69393(18) 0.54258(9) 0.0194(3) Uani d . 1
H H3 0.1646 1.3474 0.5781 0.028 Uiso calc R 1
H H4 0.0428 1.3232 0.3971 0.035 Uiso calc R 1
H H5 0.0801 1.0221 0.2830 0.035 Uiso calc R 1
H H6 0.2335 0.7432 0.3482 0.030 Uiso calc R 1
H H7 0.3955 0.6546 0.6208 0.023 Uiso calc R 1

loop_
_atom_site_aniso_label
_atom_site_aniso_U_11
_atom_site_aniso_U_22
_atom_site_aniso_U_33
_atom_site_aniso_U_12
_atom_site_aniso_U_13
_atom_site_aniso_U_23
O21 0.0213(5) 0.0273(5) 0.0260(4) 0.0033(4) -0.0032(3) -0.0006(3)
O22 0.0314(5) 0.0331(6) 0.0261(5) 0.0043(4) 0.0042(4) -0.0111(4)
N1 0.0226(5) 0.0182(5) 0.0228(5) 0.0019(4) 0.0031(4) 0.0005(4)
N2 0.0208(5) 0.0194(5) 0.0206(5) -0.0013(4) 0.0034(4) -0.0009(4)
C1 0.0172(6) 0.0215(6) 0.0195(6) -0.0012(5) 0.0042(4) 0.0007(5)
C2 0.0159(6) 0.0215(6) 0.0183(5) -0.0011(4) 0.0019(4) 0.0016(4)
C3 0.0213(6) 0.0210(6) 0.0288(6) 0.0002(5) 0.0030(5) 0.0010(5)
C4 0.0238(6) 0.0301(7) 0.0336(7) 0.0039(5) -0.0025(5) 0.0096(5)
C5 0.0257(7) 0.0389(8) 0.0212(6) -0.0017(6) -0.0030(5) 0.0048(5)
C6 0.0231(6) 0.0307(7) 0.0211(6) -0.0017(5) 0.0019(5) -0.0030(5)
C7 0.0198(6) 0.0194(6) 0.0188(5) -0.0016(4) 0.0012(4) -0.0009(4)

loop_
_atom_type_symbol
_atom_type_description
_atom_type_scat_dispersion_real
_atom_type_scat_dispersion_imag
_atom_type_scat_source
C C 0.0033 0.0016 'International Tables Vol C Tables 4.2.6.8 and 6.1.1.4'
H H 0.0000 0.0000 'International Tables Vol C Tables 4.2.6.8 and 6.1.1.4'
N N 0.0061 0.0033 'International Tables Vol C Tables 4.2.6.8 and 6.1.1.4'
O O 0.0106 0.0060 'International Tables Vol C Tables 4.2.6.8 and 6.1.1.4'

loop_
_geom_angle_atom_site_label_1
_geom_angle_atom_site_label_2
_geom_angle_atom_site_label_3
_geom_angle_site_symmetry_3
_geom_angle
_geom_angle_publ_flag
C7 N1 N1 3_666 110.69(11) no
N1 C7 C1 . 119.87(10) no
N1 C7 H7 . 120.1 no
C1 C7 H7 . 120.1 no
C2 C1 C6 . 116.72(11) no
C2 C1 C7 . 123.75(10) no
C6 C1 C7 . 119.46(11) no
C3 C2 C1 . 122.87(11) no
C3 C2 N2 . 116.91(10) no
C1 C2 N2 . 120.18(10) no
O21 N2 O22 . 123.27(9) no
O21 N2 C2 . 118.82(9) no
O22 N2 C2 . 117.91(9) no
C4 C3 C2 . 118.96(11) no
C4 C3 H3 . 120.5 no
C2 C3 H3 . 120.5 no
C3 C4 C5 . 119.69(11) no
C3 C4 H4 . 120.2 no
C5 C4 H4 . 120.2 no
C6 C5 C4 . 120.78(11) no
C6 C5 H5 . 119.6 no
C4 C5 H5 . 119.6 no
C5 C6 C1 . 120.95(11) no
C5 C6 H6 . 119.5 no
C1 C6 H6 . 119.5 no

loop_
_geom_bond_atom_site_label_1
_geom_bond_atom_site_label_2
_geom_bond_site_symmetry_2
_geom_bond_distance
_geom_bond_publ_flag
N1 C7 . 1.2735(15) no
N1 N1 3_666 1.4186(18) no
C7 C1 . 1.4739(16) no
C7 H7 . 0.95 no
C1 C2 . 1.3956(16) no
C1 C6 . 1.3998(16) no
C2 C3 . 1.3840(16) no
C2 N2 . 1.4667(14) no
N2 O21 . 1.2265(12) no
N2 O22 . 1.2295(13) no
C3 C4 . 1.3815(17) no
C3 H3 . 0.95 no
C4 C5 . 1.386(2) no
C4 H4 . 0.95 no
C5 C6 . 1.3814(18) no
C5 H5 . 0.95 no
C6 H6 . 0.95 no

loop_
_geom_torsion_atom_site_label_1
_geom_torsion_atom_site_label_2
_geom_torsion_atom_site_label_3
_geom_torsion_atom_site_label_4
_geom_torsion_site_symmetry_1
_geom_torsion
_geom_torsion_publ_flag
N1 N1 C7 C1 3_666 -176.75(11) no
N1 C7 C1 C2 . -146.55(12) no
N1 C7 C1 C6 . 36.77(16) no
C6 C1 C2 C3 . 1.16(18) no
C7 C1 C2 C3 . -175.60(10) no
C6 C1 C2 N2 . -176.45(9) no
C7 C1 C2 N2 . 6.79(17) no
C3 C2 N2 O21 . -158.58(10) no
C1 C2 N2 O21 . 19.17(15) no
C3 C2 N2 O22 . 20.50(15) no
C1 C2 N2 O22 . -161.76(11) no
C1 C2 C3 C4 . -1.80(18) no
N2 C2 C3 C4 . 175.89(10) no
C2 C3 C4 C5 . 0.85(18) no
C3 C4 C5 C6 . 0.7(2) no
C4 C5 C6 C1 . -1.3(2) no
C2 C1 C6 C5 . 0.40(18) no
C7 C1 C6 C5 . 177.31(11) no
